data_4301220
loop_
_publ_author_name
'Eun-Young Choi'
'Paul M. Barron'
'Richard W. Novotny'
'Hyun-Tak Son'
'Chunhua Hu'
'Wonyoung Choe'

_publ_section_title
;
Pillared Porphyrin Homologous Series: Intergrowth in Metal-Organic
Frameworks
;
_journal_name_full 'Inorganic Chemistry'
_journal_page_first 426
_journal_page_last 428
_journal_paper_doi 10.1021/ic801677y
_journal_volume 48
_journal_year 2009
_chemical_formula_moiety 'C68 H40 N8 O8 Co3, (N O3)'
_chemical_formula_sum 'C68 H40 Co3 N9 O11'
_chemical_formula_weight 1335.88
_chemical_name_systematic
; 
 ? 
;
_space_group_IT_number 139
_symmetry_cell_setting tetragonal
_symmetry_space_group_name_Hall '-I 4 2'
_symmetry_space_group_name_H-M 'I 4/m m m'
_atom_sites_solution_hydrogens geom
_atom_sites_solution_primary direct
_atom_sites_solution_secondary difmap
_audit_creation_method SHELXTL
_cell_angle_alpha 90.00
_cell_angle_beta 90.00
_cell_angle_gamma 90.00
_cell_formula_units_Z 2
_cell_length_a 16.6007(2)
_cell_length_b 16.6007(2)
_cell_length_c 24.6892(5)
_cell_measurement_reflns_used 8330
_cell_measurement_temperature 100(2)
_cell_measurement_theta_max 24.87
_cell_measurement_theta_min 2.39
_cell_volume 6803.93(18)
_computing_cell_refinement 'Bruker SMART'
_computing_data_collection 'Bruker SMART'
_computing_data_reduction 'Bruker SAINT'
_computing_molecular_graphics 'Bruker SHELXTL'
_computing_publication_material 'Bruker SHELXTL'
_computing_structure_refinement 'Bruker SHELXTL'
_computing_structure_solution 'Bruker SHELXTL'
_diffrn_ambient_temperature 100(2)
_diffrn_measured_fraction_theta_full .999
_diffrn_measured_fraction_theta_max .999
_diffrn_measurement_device_type 'Bruker SMART APEX CCD'
_diffrn_measurement_method 'omega scans'
_diffrn_radiation_monochromator graphite
_diffrn_radiation_source 'fine-focus sealed tube'
_diffrn_radiation_type MoK\a
_diffrn_radiation_wavelength 0.71073
_diffrn_reflns_av_R_equivalents 0.0605
_diffrn_reflns_av_sigmaI/netI 0.0179
_diffrn_reflns_limit_h_max 19
_diffrn_reflns_limit_h_min -19
_diffrn_reflns_limit_k_max 19
_diffrn_reflns_limit_k_min -19
_diffrn_reflns_limit_l_max 29
_diffrn_reflns_limit_l_min -29
_diffrn_reflns_number 45975
_diffrn_reflns_theta_full 25.08
_diffrn_reflns_theta_max 25.08
_diffrn_reflns_theta_min 1.65
_diffrn_standards_decay_% 0
_exptl_absorpt_coefficient_mu 0.393
_exptl_absorpt_correction_T_max 0.9630
_exptl_absorpt_correction_T_min 0.9155
_exptl_absorpt_correction_type multi-scan
_exptl_absorpt_process_details SADABS
_exptl_crystal_colour 'dark purple'
_exptl_crystal_density_diffrn 0.652
_exptl_crystal_density_method 'not measured'
_exptl_crystal_description plate
_exptl_crystal_F_000 1360
_exptl_crystal_size_max 0.20
_exptl_crystal_size_mid 0.20
_exptl_crystal_size_min 0.07
_platon_squeeze_details
;
Disordered, independent solvent molecules were eliminated from the refinement 
using SQUEEZE/PLATON [Spek, A.L. (2003), J. Appl. Cryst. 36, 7-13].

R factors before data are squeezed:
_refine_ls_R_factor_all           0.1490 
_refine_ls_R_factor_gt            0.1314 
_refine_ls_wR_factor_ref          0.3827 
_refine_ls_wR_factor_gt           0.3711 
;
_refine_diff_density_max .927
_refine_diff_density_min -.638
_refine_diff_density_rms .109
_refine_ls_extinction_method none
_refine_ls_goodness_of_fit_ref 1.161
_refine_ls_hydrogen_treatment constr
_refine_ls_matrix_type full
_refine_ls_number_parameters 105
_refine_ls_number_reflns 1759
_refine_ls_number_restraints 19
_refine_ls_restrained_S_all 1.157
_refine_ls_R_factor_all 0.0974
_refine_ls_R_factor_gt 0.0801
_refine_ls_shift/su_max 0.001
_refine_ls_shift/su_mean 0.000
_refine_ls_structure_factor_coef Fsqd
_refine_ls_weighting_details 'calc w=1/[\s^2^(Fo^2^)+(0.1828P)^2^+0.0000P] where P=(Fo^2^+2Fc^2^)/3'
_refine_ls_weighting_scheme calc
_refine_ls_wR_factor_gt 0.2432
_refine_ls_wR_factor_ref 0.2657
_reflns_number_gt 1451
_reflns_number_total 1759
_reflns_threshold_expression >2sigma(I)
_cod_data_source_file ic801677y_si_001.cif
_cod_data_source_block c6ch16-8703sq
_cod_original_sg_symbol_Hall '-I 4 2 '
_cod_database_code 4301220

loop_
_symmetry_equiv_pos_as_xyz
'x, y, z'
'-x, -y, z'
'-y, x, z'
'y, -x, z'
'-x, y, -z'
'x, -y, -z'
'y, x, -z'
'-y, -x, -z'
'x+1/2, y+1/2, z+1/2'
'-x+1/2, -y+1/2, z+1/2'
'-y+1/2, x+1/2, z+1/2'
'y+1/2, -x+1/2, z+1/2'
'-x+1/2, y+1/2, -z+1/2'
'x+1/2, -y+1/2, -z+1/2'
'y+1/2, x+1/2, -z+1/2'
'-y+1/2, -x+1/2, -z+1/2'
'-x, -y, -z'
'x, y, -z'
'y, -x, -z'
'-y, x, -z'
'x, -y, z'
'-x, y, z'
'-y, -x, z'
'y, x, z'
'-x+1/2, -y+1/2, -z+1/2'
'x+1/2, y+1/2, -z+1/2'
'y+1/2, -x+1/2, -z+1/2'
'-y+1/2, x+1/2, -z+1/2'
'x+1/2, -y+1/2, z+1/2'
'-x+1/2, y+1/2, z+1/2'
'-y+1/2, -x+1/2, z+1/2'
'y+1/2, x+1/2, z+1/2'

loop_
_atom_site_label
_atom_site_type_symbol
_atom_site_fract_x
_atom_site_fract_y
_atom_site_fract_z
_atom_site_U_iso_or_equiv
_atom_site_adp_type
_atom_site_occupancy
_atom_site_symmetry_multiplicity
_atom_site_calc_flag
_atom_site_refinement_flags
_atom_site_disorder_assembly
_atom_site_disorder_group
Co1 Co 0.5000 0.5000 0.05278(2) 0.04953(13) Uani 1 8 d S . .
Co2 Co 0.0000 0.0000 0.0000 0.04673(17) Uani 1 16 d S . .
O1 O 0.41443(6) 0.41443(6) 0.04498(6) 0.0768(5) Uani 1 2 d S . .
N1 N 0.0000 0.11852(13) 0.0000 0.0538(6) Uani 1 4 d S . .
N2 N 0.0000 0.0000 0.08026(11) 0.0442(7) Uani 1 8 d S . .
N3 N 0.0000 0.0000 0.36479(13) 0.0536(8) Uani 1 8 d S . .
C1 C 0.06499(12) 0.16908(11) 0.0000 0.0601(6) Uani 1 2 d S . .
C2 C 0.03942(13) 0.25156(12) 0.0000 0.0726(7) Uani 1 2 d S . .
H2 H 0.0734 0.2976 0.0000 0.087 Uiso 1 2 calc SR . .
C3 C 0.14462(12) 0.14462(12) 0.0000 0.0709(9) Uani 1 4 d S . .
C4 C 0.20941(12) 0.20941(12) 0.0000 0.0685(9) Uani 1 4 d S . .
C5 C 0.23847(11) 0.23847(11) 0.04737(12) 0.0973(8) Uani 1 2 d S . .
H5 H 0.2180 0.2180 0.0805 0.117 Uiso 1 2 calc SR . .
C6 C 0.29714(10) 0.29714(10) 0.04854(11) 0.0908(8) Uani 1 2 d S . .
H6 H 0.3170 0.3170 0.0821 0.109 Uiso 1 2 calc SR . .
C7 C 0.32680(12) 0.32680(12) 0.0000 0.0660(9) Uani 1 4 d S . .
C8 C 0.38980(11) 0.38980(11) 0.0000 0.0611(8) Uani 1 4 d S . .
C9 C 0.04818(18) 0.04818(18) 0.10826(18) 0.0684(12) Uani 0.50 2 d SPU . .
H9 H 0.0831 0.0831 0.0889 0.082 Uiso 0.50 2 calc SPR . .
C10 C 0.05003(17) 0.05003(17) 0.16130(19) 0.0804(14) Uani 0.50 2 d SPDU . .
H10 H 0.0861 0.0861 0.1786 0.097 Uiso 0.50 2 calc SPR . .
C11 C 0.0000 0.0000 0.19400(18) 0.0589(11) Uani 1 8 d S . .
C12 C 0.0000 0.0000 0.25311(18) 0.0567(10) Uani 1 8 d S . .
C13 C 0.0212(5) 0.0668(3) 0.2829(2) 0.088(3) Uani 0.25 1 d PU . .
H13 H 0.0366 0.1146 0.2644 0.105 Uiso 0.25 1 calc PR . .
C14 C 0.0206(4) 0.0662(3) 0.3382(2) 0.074(2) Uani 0.25 1 d PU . .
H14 H 0.0351 0.1134 0.3577 0.089 Uiso 0.25 1 calc PR . .
N4 N 0.2858(2) 0.0000 0.1749(4) 0.120 Uiso 0.12 2 d SPD . .
O2 O 0.25036(18) 0.06373(11) 0.1798(3) 0.120 Uiso 0.13 1 d PD . .
O3 O 0.35785(18) 0.0000 0.1640(4) 0.120 Uiso 0.12 2 d SPD . .

loop_
_atom_site_aniso_label
_atom_site_aniso_U_11
_atom_site_aniso_U_22
_atom_site_aniso_U_33
_atom_site_aniso_U_23
_atom_site_aniso_U_13
_atom_site_aniso_U_12
Co1 0.03377(14) 0.03377(14) 0.0811(3) 0.000 0.000 0.000
Co2 0.03035(18) 0.03035(18) 0.0795(4) 0.000 0.000 0.000
O1 0.0630(5) 0.0630(5) 0.1044(10) 0.0020(5) 0.0020(5) -0.0348(7)
N1 0.0327(10) 0.0348(10) 0.0937(14) 0.000 0.000 0.000
N2 0.0380(8) 0.0380(8) 0.0567(14) 0.000 0.000 0.000
N3 0.0464(10) 0.0464(10) 0.0681(17) 0.000 0.000 0.000
C1 0.0493(10) 0.0330(9) 0.0981(13) 0.000 0.000 -0.0038(8)
C2 0.0531(11) 0.0335(9) 0.1312(18) 0.000 0.000 -0.0004(9)
C3 0.0447(9) 0.0447(9) 0.123(2) 0.000 0.000 -0.0048(12)
C4 0.0448(9) 0.0448(9) 0.116(2) 0.000 0.000 -0.0074(12)
C5 0.0845(9) 0.0845(9) 0.1231(18) 0.0073(8) 0.0073(8) -0.0457(12)
C6 0.0819(9) 0.0819(9) 0.1085(18) 0.0002(8) 0.0002(8) -0.0394(13)
C7 0.0428(8) 0.0428(8) 0.112(2) 0.000 0.000 -0.0042(12)
C8 0.0411(8) 0.0411(8) 0.1010(19) 0.000 0.000 -0.0084(11)
C9 0.0602(15) 0.0602(15) 0.085(2) -0.0066(14) -0.0066(14) -0.011(2)
C10 0.0767(17) 0.0767(17) 0.088(3) -0.0019(15) -0.0019(15) -0.030(2)
C11 0.0428(12) 0.0428(12) 0.091(3) 0.000 0.000 0.000
C12 0.0470(12) 0.0470(12) 0.076(2) 0.000 0.000 0.000
C13 0.117(7) 0.040(3) 0.107(4) 0.015(2) -0.012(3) -0.032(3)
C14 0.091(6) 0.058(3) 0.075(3) -0.006(2) -0.021(3) -0.010(3)

loop_
_atom_type_symbol
_atom_type_description
_atom_type_scat_dispersion_real
_atom_type_scat_dispersion_imag
_atom_type_scat_source
C C .0033 .0016 'International Tables Vol C Tables 4.2.6.8 and 6.1.1.4'
H H .0000 .0000 'International Tables Vol C Tables 4.2.6.8 and 6.1.1.4'
N N .0061 .0033 'International Tables Vol C Tables 4.2.6.8 and 6.1.1.4'
O O .0106 .0060 'International Tables Vol C Tables 4.2.6.8 and 6.1.1.4'
Co Co .3494 .9721 'International Tables Vol C Tables 4.2.6.8 and 6.1.1.4'

loop_
_geom_angle_atom_site_label_1
_geom_angle_atom_site_label_2
_geom_angle_atom_site_label_3
_geom_angle
_geom_angle_site_symmetry_1
_geom_angle_site_symmetry_3
_geom_angle_publ_flag
O1 Co1 O1 89.478(9) 2_665 4_565 ?
O1 Co1 O1 89.478(9) 2_665 3_655 ?
O1 Co1 O1 169.05(9) 4_565 3_655 ?
O1 Co1 O1 169.05(9) 2_665 . ?
O1 Co1 O1 89.479(9) 4_565 . ?
O1 Co1 O1 89.479(9) 3_655 . ?
O1 Co1 N3 95.48(5) 2_665 25 ?
O1 Co1 N3 95.48(5) 4_565 25 ?
O1 Co1 N3 95.48(5) 3_655 25 ?
O1 Co1 N3 95.47(5) . 25 ?
O1 Co1 Co1 84.52(5) 2_665 17_665 ?
O1 Co1 Co1 84.52(5) 4_565 17_665 ?
O1 Co1 Co1 84.52(5) 3_655 17_665 ?
O1 Co1 Co1 84.53(5) . 17_665 ?
N3 Co1 Co1 180.0 25 17_665 ?
N1 Co2 N1 90.0 . 19 ?
N1 Co2 N1 90.0 . 3 ?
N1 Co2 N1 180.0 19 3 ?
N1 Co2 N1 180.0 . 17 ?
N1 Co2 N1 90.0 19 17 ?
N1 Co2 N1 90.0 3 17 ?
N1 Co2 N2 90.0 . 17 ?
N1 Co2 N2 90.0 19 17 ?
N1 Co2 N2 90.0 3 17 ?
N1 Co2 N2 90.0 17 17 ?
N1 Co2 N2 90.0 . . ?
N1 Co2 N2 90.0 19 . ?
N1 Co2 N2 90.0 3 . ?
N1 Co2 N2 90.0 17 . ?
N2 Co2 N2 180.0 17 . ?
C8 O1 Co1 122.98(15) . . ?
C1 N1 C1 104.2(2) . 5 ?
C1 N1 Co2 127.88(11) . . ?
C1 N1 Co2 127.88(11) 5 . ?
C9 N2 C9 117.1(4) 2 . ?
C9 N2 C9 117.1(4) 4 3 ?
C9 N2 Co2 121.4(2) 2 . ?
C9 N2 Co2 121.4(2) . . ?
C9 N2 Co2 121.4(2) 4 . ?
C9 N2 Co2 121.4(2) 3 . ?
C14 N3 C14 120.6(5) 2 . ?
C14 N3 C14 120.6(5) 23 24 ?
C14 N3 C14 120.6(5) 21 22 ?
C14 N3 C14 120.6(5) 3 4 ?
C14 N3 Co1 119.7(2) 2 25 ?
C14 N3 Co1 119.7(2) 21 25 ?
C14 N3 Co1 119.7(2) 23 25 ?
C14 N3 Co1 119.7(2) 3 25 ?
C14 N3 Co1 119.7(2) . 25 ?
C14 N3 Co1 119.7(2) 24 25 ?
C14 N3 Co1 119.7(2) 22 25 ?
C14 N3 Co1 119.7(2) 4 25 ?
N1 C1 C3 125.05(19) . . ?
N1 C1 C2 110.66(17) . . ?
C3 C1 C2 124.29(19) . . ?
C2 C2 C1 107.22(11) 5 . ?
C2 C2 H2 126.4 5 . ?
C1 C2 H2 126.4 . . ?
C1 C3 C1 124.1(3) . 7 ?
C1 C3 C4 117.93(13) . . ?
C1 C3 C4 117.92(13) 7 . ?
C5 C4 C5 119.5(3) 18 . ?
C5 C4 C3 120.26(15) 18 . ?
C5 C4 C3 120.26(15) . . ?
C4 C5 C6 121.5(3) . . ?
C4 C5 H5 119.3 . . ?
C6 C5 H5 119.3 . . ?
C5 C6 C7 119.0(2) . . ?
C5 C6 H6 120.5 . . ?
C7 C6 H6 120.5 . . ?
C6 C7 C6 119.7(3) . 18 ?
C6 C7 C8 120.16(14) . . ?
C6 C7 C8 120.15(14) 18 . ?
O1 C8 O1 125.0(2) 18 . ?
O1 C8 C7 117.51(12) 18 . ?
O1 C8 C7 117.51(12) . . ?
C10 C9 N2 123.3(4) . . ?
C10 C9 H9 118.3 . . ?
N2 C9 H9 118.3 . . ?
C9 C10 C11 122.6(4) . . ?
C9 C10 H10 118.7 . . ?
C11 C10 H10 118.7 . . ?
C10 C11 C10 111.0(5) 2 . ?
C10 C11 C10 111.0(5) 4 3 ?
C10 C11 C12 124.5(2) 2 . ?
C10 C11 C12 124.5(2) . . ?
C10 C11 C12 124.5(2) 4 . ?
C10 C11 C12 124.5(2) 3 . ?
C13 C12 C13 115.4(5) 23 24 ?
C13 C12 C13 115.4(5) 2 . ?
C13 C12 C13 115.4(5) 21 22 ?
C13 C12 C13 115.4(5) 4 3 ?
C13 C12 C11 122.3(3) 23 . ?
C13 C12 C11 122.3(3) 2 . ?
C13 C12 C11 122.3(3) 21 . ?
C13 C12 C11 122.3(3) 24 . ?
C13 C12 C11 122.3(3) . . ?
C13 C12 C11 122.3(3) 4 . ?
C13 C12 C11 122.3(3) 22 . ?
C13 C12 C11 122.3(3) 3 . ?
C14 C13 C12 121.8(5) . . ?
C14 C13 H13 119.1 . . ?
C12 C13 H13 119.1 . . ?
N3 C14 C13 120.2(5) . . ?
N3 C14 H14 119.9 . . ?
C13 C14 H14 119.9 . . ?
O2 N4 O2 120.9(4) 21 . ?
O2 N4 O3 119.6(2) 21 . ?
O2 N4 O3 119.6(2) . . ?

loop_
_geom_bond_atom_site_label_1
_geom_bond_atom_site_label_2
_geom_bond_distance
_geom_bond_site_symmetry_2
_geom_bond_publ_flag
Co1 O1 2.0180(13) 2_665 ?
Co1 O1 2.0180(13) 4_565 ?
Co1 O1 2.0180(13) 3_655 ?
Co1 O1 2.0180(13) . ?
Co1 N3 2.035(3) 25 ?
Co1 Co1 2.6062(10) 17_665 ?
Co2 N1 1.968(2) . ?
Co2 N1 1.968(2) 19 ?
Co2 N1 1.968(2) 3 ?
Co2 N1 1.968(2) 17 ?
Co2 N2 1.982(3) 17 ?
Co2 N2 1.982(3) . ?
O1 C8 1.2522(19) . ?
N1 C1 1.367(2) . ?
N1 C1 1.367(2) 5 ?
N2 C9 1.326(4) 2 ?
N2 C9 1.326(4) . ?
N2 C9 1.326(4) 4 ?
N2 C9 1.326(4) 3 ?
N3 C14 1.324(5) 2 ?
N3 C14 1.324(5) 21 ?
N3 C14 1.324(5) 23 ?
N3 C14 1.324(5) 3 ?
N3 C14 1.324(5) . ?
N3 C14 1.324(5) 24 ?
N3 C14 1.324(5) 22 ?
N3 C14 1.324(5) 4 ?
N3 Co1 2.035(3) 25 ?
C1 C3 1.383(2) . ?
C1 C2 1.434(3) . ?
C2 C2 1.309(4) 5 ?
C2 H2 0.9500 . ?
C3 C1 1.383(2) 7 ?
C3 C4 1.521(4) . ?
C4 C5 1.354(3) 18 ?
C4 C5 1.354(3) . ?
C5 C6 1.378(4) . ?
C5 H5 0.9500 . ?
C6 C7 1.386(3) . ?
C6 H6 0.9500 . ?
C7 C6 1.386(3) 18 ?
C7 C8 1.479(4) . ?
C8 O1 1.2522(19) 18 ?
C9 C10 1.310(6) . ?
C9 H9 0.9500 . ?
C10 C11 1.425(5) . ?
C10 H10 0.9500 . ?
C11 C10 1.425(5) 2 ?
C11 C10 1.425(5) 4 ?
C11 C10 1.425(5) 3 ?
C11 C12 1.459(6) . ?
C12 C13 1.375(6) 23 ?
C12 C13 1.375(6) 2 ?
C12 C13 1.375(6) 21 ?
C12 C13 1.375(6) 24 ?
C12 C13 1.375(6) . ?
C12 C13 1.375(6) 4 ?
C12 C13 1.375(6) 22 ?
C12 C13 1.375(6) 3 ?
C13 C14 1.367(7) . ?
C13 H13 0.9500 . ?
C14 H14 0.9500 . ?
N4 O2 1.216(3) 21 ?
N4 O2 1.216(3) . ?
N4 O3 1.227(5) . ?

loop_
_platon_squeeze_void_nr
_platon_squeeze_void_average_x
_platon_squeeze_void_average_y
_platon_squeeze_void_average_z
_platon_squeeze_void_volume
_platon_squeeze_void_count_electrons
1 -0.026 0.321 0.432 3354.8 446.3
